data_7126916
loop_
_publ_author_name
'Craig, Donald'
'Spreadbury, Samuel R. J.'
'White, Andrew J. P.'

_publ_section_title
;
 Synthesis and hetero-Diels-Alder reactions of enantiomerically pure
 dihydro-1<i>H</i>-azepines.
;
_journal_issue 68
_journal_name_full 'Chemical communications (Cambridge, England)'
_journal_page_first 9803
_journal_page_last 9806
_journal_paper_doi 10.1039/d0cc04413j
_journal_volume 56
_journal_year 2020
_chemical_absolute_configuration syn
_chemical_formula_moiety 'C14 H17 Cl2 N O2 S'
_chemical_formula_sum 'C14 H17 Cl2 N O2 S'
_chemical_formula_weight 334.24
_space_group_crystal_system monoclinic
_space_group_IT_number 4
_space_group_name_Hall 'P 2yb'
_space_group_name_H-M_alt 'P 1 21 1'
_atom_sites_solution_hydrogens geom
_audit_creation_method SHELXL-2017/1
_audit_update_record
;
2020-06-24 deposited with the CCDC.	2020-07-13 downloaded from the CCDC.
;
_cell_angle_alpha 90
_cell_angle_beta 93.025(6)
_cell_angle_gamma 90
_cell_formula_units_Z 4
_cell_length_a 11.9152(7)
_cell_length_b 7.6328(5)
_cell_length_c 16.9893(11)
_cell_measurement_reflns_used 1745
_cell_measurement_temperature 173(2)
_cell_measurement_theta_max 27.4900
_cell_measurement_theta_min 3.4090
_cell_volume 1542.96(17)
_computing_cell_refinement 'CrysAlisPro, Rigaku OD'
_computing_data_collection 'CrysAlisPro, Rigaku OD'
_computing_data_reduction 'CrysAlisPro, Rigaku OD'
_computing_molecular_graphics 'Bruker SHELXTL'
_computing_publication_material 'CIFTAB-2014 (Sheldrick, 2017)'
_computing_structure_refinement 'SHELXL-2017/1 (Sheldrick, 2017)'
_computing_structure_solution 'SHELXS-2014 (Sheldrick, 2017)'
_diffrn_ambient_temperature 173(2)
_diffrn_detector_area_resol_mean 16.0382
_diffrn_measured_fraction_theta_full 0.984
_diffrn_measured_fraction_theta_max 0.809
_diffrn_measurement_device_type 'Agilent Xcalibur 3 E'
_diffrn_measurement_method 'omega scans'
_diffrn_radiation_type MoK\a
_diffrn_radiation_wavelength 0.71073
_diffrn_reflns_av_R_equivalents 0.0342
_diffrn_reflns_av_unetI/netI 0.0787
_diffrn_reflns_Laue_measured_fraction_full 0.984
_diffrn_reflns_Laue_measured_fraction_max 0.809
_diffrn_reflns_limit_h_max 9
_diffrn_reflns_limit_h_min -15
_diffrn_reflns_limit_k_max 9
_diffrn_reflns_limit_k_min -6
_diffrn_reflns_limit_l_max 20
_diffrn_reflns_limit_l_min -16
_diffrn_reflns_number 5498
_diffrn_reflns_point_group_measured_fraction_full 0.725
_diffrn_reflns_point_group_measured_fraction_max 0.579
_diffrn_reflns_theta_full 25.242
_diffrn_reflns_theta_max 28.289
_diffrn_reflns_theta_min 2.875
_diffrn_source 'Enhance (Mo) X-ray Source'
_exptl_absorpt_coefficient_mu 0.556
_exptl_absorpt_correction_T_max 0.926
_exptl_absorpt_correction_T_min 0.788
_exptl_absorpt_correction_type analytical
_exptl_absorpt_process_details
; 
CrysAlisPro 1.171.38.46 (Rigaku Oxford Diffraction, 2015) 
Analytical numeric absorption correction using a multifaceted crystal 
model based on expressions derived by R.C. Clark & J.S. Reid. 
(Clark, R. C. & Reid, J. S. (1995). Acta Cryst. A51, 887-897) 
Empirical absorption correction using spherical harmonics, 
implemented in SCALE3 ABSPACK scaling algorithm. 
;
_exptl_crystal_colour Colourless
_exptl_crystal_density_diffrn 1.439
_exptl_crystal_description tablets
_exptl_crystal_F_000 696
_exptl_crystal_size_max 0.552
_exptl_crystal_size_mid 0.370
_exptl_crystal_size_min 0.156
_refine_diff_density_max 0.374
_refine_diff_density_min -0.352
_refine_diff_density_rms 0.061
_refine_ls_abs_structure_details
; 
 Flack x determined using 745 quotients [(I+)-(I-)]/[(I+)+(I-)] 
 (Parsons, Flack and Wagner, Acta Cryst. B69 (2013) 249-259). 
;
_refine_ls_abs_structure_Flack 0.06(9)
_refine_ls_extinction_coef 0.0068(14)
_refine_ls_extinction_expression Fc^*^=kFc[1+0.001xFc^2^\l^3^/sin(2\q)]^-1/4^
_refine_ls_extinction_method 'SHELXL-2017/1 (Sheldrick 2017)'
_refine_ls_goodness_of_fit_ref 1.034
_refine_ls_hydrogen_treatment constr
_refine_ls_matrix_type full
_refine_ls_number_parameters 412
_refine_ls_number_reflns 4430
_refine_ls_number_restraints 81
_refine_ls_restrained_S_all 1.050
_refine_ls_R_factor_all 0.0778
_refine_ls_R_factor_gt 0.0615
_refine_ls_shift/su_max 0.000
_refine_ls_shift/su_mean 0.000
_refine_ls_structure_factor_coef Fsqd
_refine_ls_weighting_details 'w=1/[\s^2^(Fo^2^)+(0.0581P)^2^+0.5061P] where P=(Fo^2^+2Fc^2^)/3'
_refine_ls_weighting_scheme calc
_refine_ls_wR_factor_gt 0.1388
_refine_ls_wR_factor_ref 0.1485
_reflns_Friedel_coverage 0.334
_reflns_Friedel_fraction_full 0.419
_reflns_Friedel_fraction_max 0.313
_reflns_number_gt 3437
_reflns_number_total 4430
_reflns_threshold_expression 'I > 2\s(I)'
_cod_data_source_file d0cc04413j10.cif
_cod_data_source_block 2a-3a
_cod_depositor_comments 'Adding full bibliography for 7126916--7126919.cif.'
_cod_original_sg_symbol_H-M 'P 21'
_cod_database_code 7126916
_shelx_shelxl_version_number 2017/1
_shelx_space_group_comment
; 
The symmetry employed for this shelxl refinement is uniquely defined 
by the following loop, which should always be used as a source of 
symmetry information in preference to the above space-group names. 
They are only intended as comments. 
;

loop_
_space_group_symop_operation_xyz
'x, y, z'
'-x, y+1/2, -z'

loop_
_atom_site_label
_atom_site_type_symbol
_atom_site_fract_x
_atom_site_fract_y
_atom_site_fract_z
_atom_site_U_iso_or_equiv
_atom_site_adp_type
_atom_site_occupancy
_atom_site_site_symmetry_order
_atom_site_calc_flag
_atom_site_refinement_flags_posn
_atom_site_refinement_flags_adp
_atom_site_refinement_flags_occupancy
_atom_site_disorder_assembly
_atom_site_disorder_group
N1A N 0.0497(4) 0.5883(8) 0.7724(3) 0.0313(14) Uani 1 1 d . . . . .
C2A C 0.0284(6) 0.3988(11) 0.7788(4) 0.0399(18) Uani 1 1 d . . . . .
H2A H -0.050380 0.376362 0.757959 0.048 Uiso 1 1 calc R U . . .
C3A C 0.0346(6) 0.3549(10) 0.8672(4) 0.052(2) Uani 1 1 d . . . . .
H3A H 0.015523 0.229858 0.874356 0.062 Uiso 1 1 calc R U . . .
H3B H -0.021293 0.426195 0.894003 0.062 Uiso 1 1 calc R U . . .
C4A C 0.1540(6) 0.3913(12) 0.9055(4) 0.051(2) Uani 1 1 d . . . . .
H4A H 0.148971 0.399633 0.963399 0.061 Uiso 1 1 calc R U . . .
H4B H 0.203660 0.291174 0.894561 0.061 Uiso 1 1 calc R U . . .
C5A C 0.2063(6) 0.5579(11) 0.8758(4) 0.0407(18) Uani 1 1 d . . . . .
H5A H 0.290276 0.554167 0.877114 0.049 Uiso 1 1 calc R U . . .
C6A C 0.1545(5) 0.6587(9) 0.8060(4) 0.0321(16) Uani 1 1 d . . . . .
H6A H 0.207863 0.706479 0.767850 0.038 Uiso 1 1 calc R U . . .
S7A S -0.02106(13) 0.7132(2) 0.71040(10) 0.0346(4) Uani 1 1 d . . . . .
O8A O -0.0158(4) 0.8893(7) 0.7415(3) 0.0496(14) Uani 1 1 d . . . . .
O9A O -0.1279(3) 0.6315(8) 0.6950(3) 0.0482(14) Uani 1 1 d . . . . .
C10A C 0.0500(5) 0.7178(9) 0.6214(4) 0.0294(15) Uani 1 1 d . . . . .
C11A C 0.1431(5) 0.8231(10) 0.6142(4) 0.0351(17) Uani 1 1 d . . . . .
H11A H 0.170902 0.892920 0.657242 0.042 Uiso 1 1 calc R U . . .
C12A C 0.1955(5) 0.8255(10) 0.5432(4) 0.0370(18) Uani 1 1 d . . . . .
H12A H 0.259952 0.897310 0.538517 0.044 Uiso 1 1 calc R U . . .
C13A C 0.1578(6) 0.7281(11) 0.4796(4) 0.0432(19) Uani 1 1 d . . . . .
C14A C 0.0629(6) 0.6222(11) 0.4882(4) 0.044(2) Uani 1 1 d . . . . .
H14A H 0.034375 0.554870 0.444635 0.053 Uiso 1 1 calc R U . . .
C15A C 0.0111(6) 0.6136(10) 0.5572(4) 0.0385(18) Uani 1 1 d . . . . .
H15A H -0.051204 0.537589 0.562213 0.046 Uiso 1 1 calc R U . . .
C16A C 0.2147(6) 0.7335(13) 0.4013(4) 0.056(2) Uani 1 1 d . . . . .
H16A H 0.186143 0.637612 0.367490 0.084 Uiso 1 1 calc R U . . .
H16B H 0.296143 0.720576 0.410913 0.084 Uiso 1 1 calc R U . . .
H16C H 0.198551 0.845777 0.375092 0.084 Uiso 1 1 calc R U . . .
C17A C 0.1061(7) 0.2898(11) 0.7307(5) 0.059(2) Uani 1 1 d . . . . .
H17A H 0.089834 0.312521 0.674488 0.089 Uiso 1 1 calc R U . . .
H17B H 0.094418 0.165283 0.741643 0.089 Uiso 1 1 calc R U . . .
H17C H 0.184307 0.321246 0.744917 0.089 Uiso 1 1 calc R U . . .
C18A C 0.1601(5) 0.7383(11) 0.8864(4) 0.0392(19) Uani 1 1 d . . . . .
Cl1A Cl 0.25127(18) 0.9128(3) 0.90282(14) 0.0677(7) Uani 1 1 d . . . . .
Cl2A Cl 0.03637(16) 0.7641(4) 0.93642(12) 0.0667(8) Uani 1 1 d . . . . .
N1B N 0.4463(5) 0.4952(8) 0.2171(3) 0.0382(15) Uani 1 1 d . . . . .
C2B C 0.4445(13) 0.687(2) 0.2244(10) 0.036(4) Uani 0.538(4) 1 d D U P A 1
H2BA H 0.451896 0.718676 0.281581 0.043 Uiso 0.538(4) 1 calc R U P A 1
C3B C 0.3240(13) 0.731(3) 0.1930(10) 0.071(4) Uani 0.538(4) 1 d D U P A 1
H3BA H 0.312916 0.859412 0.195246 0.086 Uiso 0.538(4) 1 calc R U P A 1
H3BB H 0.270053 0.675891 0.227747 0.086 Uiso 0.538(4) 1 calc R U P A 1
C4B C 0.298(2) 0.667(2) 0.1067(12) 0.071(7) Uani 0.538(4) 1 d D U P A 1
H4BA H 0.217868 0.631914 0.101918 0.085 Uiso 0.538(4) 1 calc R U P A 1
H4BB H 0.306504 0.768869 0.071234 0.085 Uiso 0.538(4) 1 calc R U P A 1
C5B C 0.3648(10) 0.5229(19) 0.0772(7) 0.045(4) Uani 0.538(4) 1 d D U P A 1
H5BA H 0.391475 0.544971 0.023304 0.054 Uiso 0.538(4) 1 calc R U P A 1
C6B C 0.4570(9) 0.4354(18) 0.1344(7) 0.037(3) Uani 0.538(4) 1 d D U P A 1
H6BA H 0.533677 0.414975 0.115038 0.045 Uiso 0.538(4) 1 calc R U P A 1
C17B C 0.5366(12) 0.771(2) 0.1842(10) 0.054(4) Uani 0.538(4) 1 d D U P A 1
H17D H 0.531986 0.898742 0.190598 0.082 Uiso 0.538(4) 1 calc R U P A 1
H17E H 0.608805 0.729401 0.207237 0.082 Uiso 0.538(4) 1 calc R U P A 1
H17F H 0.530434 0.741990 0.127993 0.082 Uiso 0.538(4) 1 calc R U P A 1
C18B C 0.3610(11) 0.3403(19) 0.0968(8) 0.041(4) Uani 0.538(4) 1 d D U P A 1
Cl1B Cl 0.3951(4) 0.1767(6) 0.0304(2) 0.0688(14) Uani 0.538(4) 1 d D U P A 1
Cl2B Cl 0.2539(3) 0.2612(7) 0.1583(2) 0.0740(17) Uani 0.538(4) 1 d D U P A 1
C2" C 0.4156(16) 0.692(3) 0.2299(14) 0.035(6) Uiso 0.462(4) 1 d D U P A 2
H2"A H 0.422580 0.713396 0.287993 0.042 Uiso 0.462(4) 1 calc R U P A 2
C3" C 0.2974(17) 0.758(4) 0.2013(16) 0.076(5) Uiso 0.462(4) 1 d D U P A 2
H3"A H 0.294380 0.887169 0.202319 0.091 Uiso 0.462(4) 1 calc R U P A 2
H3"B H 0.239634 0.711244 0.235559 0.091 Uiso 0.462(4) 1 calc R U P A 2
C4" C 0.276(2) 0.688(2) 0.1144(14) 0.053(6) Uiso 0.462(4) 1 d D U P A 2
H4"A H 0.209074 0.743291 0.087928 0.064 Uiso 0.462(4) 1 calc R U P A 2
H4"B H 0.342170 0.707650 0.082545 0.064 Uiso 0.462(4) 1 calc R U P A 2
C5" C 0.2580(12) 0.501(2) 0.1294(9) 0.042(4) Uiso 0.462(4) 1 d D U P A 2
H5"A H 0.176800 0.471135 0.133033 0.050 Uiso 0.462(4) 1 calc R U P A 2
C6" C 0.3359(11) 0.403(2) 0.1919(8) 0.038(4) Uiso 0.462(4) 1 d D U P A 2
H6"A H 0.300096 0.325553 0.230997 0.046 Uiso 0.462(4) 1 calc R U P A 2
C17" C 0.4930(16) 0.814(3) 0.1942(15) 0.066(7) Uiso 0.462(4) 1 d D U P A 2
H17G H 0.570596 0.781884 0.209586 0.098 Uiso 0.462(4) 1 calc R U P A 2
H17H H 0.481769 0.809748 0.136684 0.098 Uiso 0.462(4) 1 calc R U P A 2
H17I H 0.478241 0.933652 0.212501 0.098 Uiso 0.462(4) 1 calc R U P A 2
C18" C 0.3259(13) 0.352(2) 0.1068(11) 0.038(6) Uiso 0.462(4) 1 d D U P A 2
Cl1" Cl 0.2579(5) 0.1526(7) 0.0818(4) 0.087(2) Uani 0.462(4) 1 d D U P A 2
Cl2" Cl 0.4368(4) 0.3925(9) 0.0447(3) 0.0742(19) Uani 0.462(4) 1 d D U P A 2
S7B S 0.53061(17) 0.3948(3) 0.28038(11) 0.0488(6) Uani 1 1 d . . . . .
O8B O 0.5412(6) 0.2215(9) 0.2506(3) 0.085(2) Uani 1 1 d . . . . .
O9B O 0.6310(4) 0.4953(9) 0.2966(3) 0.0594(18) Uani 1 1 d . . . . .
C10B C 0.4588(5) 0.3917(10) 0.3684(4) 0.0368(17) Uani 1 1 d . . . . .
C11B C 0.3666(6) 0.2936(13) 0.3758(5) 0.056(2) Uani 1 1 d . . . . .
H11B H 0.336582 0.227719 0.332162 0.067 Uiso 1 1 calc R U . . .
C12B C 0.3134(6) 0.2876(13) 0.4489(7) 0.065(3) Uani 1 1 d . . . . .
H12B H 0.249055 0.215475 0.453502 0.078 Uiso 1 1 calc R U . . .
C13B C 0.3522(6) 0.3824(12) 0.5121(5) 0.048(2) Uani 1 1 d . . . . .
C14B C 0.4455(6) 0.4877(11) 0.5033(4) 0.0440(19) Uani 1 1 d . . . . .
H14B H 0.473130 0.558916 0.545921 0.053 Uiso 1 1 calc R U . . .
C15B C 0.4988(6) 0.4897(10) 0.4324(4) 0.0350(17) Uani 1 1 d . . . . .
H15B H 0.564095 0.559740 0.427876 0.042 Uiso 1 1 calc R U . . .
C16B C 0.2946(7) 0.3755(14) 0.5873(6) 0.080(3) Uani 1 1 d . . . . .
H16D H 0.350700 0.369715 0.631520 0.120 Uiso 1 1 calc R U . . .
H16E H 0.246481 0.271357 0.587754 0.120 Uiso 1 1 calc R U . . .
H16F H 0.248427 0.480761 0.592329 0.120 Uiso 1 1 calc R U . . .

loop_
_atom_site_aniso_label
_atom_site_aniso_U_11
_atom_site_aniso_U_22
_atom_site_aniso_U_33
_atom_site_aniso_U_23
_atom_site_aniso_U_13
_atom_site_aniso_U_12
N1A 0.032(3) 0.032(4) 0.030(3) -0.003(3) -0.004(2) 0.000(3)
C2A 0.041(4) 0.037(5) 0.041(4) 0.002(4) 0.000(3) -0.007(4)
C3A 0.075(5) 0.040(5) 0.041(5) 0.018(4) 0.005(4) 0.000(4)
C4A 0.064(5) 0.053(6) 0.037(4) 0.013(4) 0.002(3) -0.002(5)
C5A 0.033(3) 0.051(5) 0.038(4) -0.001(4) -0.003(3) 0.011(4)
C6A 0.029(3) 0.033(4) 0.033(4) -0.002(3) 0.001(3) -0.004(3)
S7A 0.0329(8) 0.0339(11) 0.0363(10) -0.0032(9) -0.0037(7) 0.0017(9)
O8A 0.059(3) 0.038(3) 0.050(3) -0.005(3) -0.008(2) 0.011(3)
O9A 0.030(2) 0.064(4) 0.050(3) 0.000(3) -0.007(2) -0.006(3)
C10A 0.038(3) 0.024(4) 0.026(3) 0.001(3) -0.002(2) -0.003(4)
C11A 0.041(4) 0.025(4) 0.038(4) 0.004(3) -0.009(3) -0.005(4)
C12A 0.034(3) 0.031(4) 0.046(5) 0.007(4) 0.000(3) 0.001(3)
C13A 0.052(4) 0.041(5) 0.036(4) 0.009(4) -0.006(3) 0.021(4)
C14A 0.053(4) 0.045(5) 0.034(4) 0.000(4) -0.004(3) 0.012(4)
C15A 0.040(4) 0.036(5) 0.039(4) -0.008(4) -0.011(3) 0.000(4)
C16A 0.065(5) 0.060(6) 0.043(5) 0.008(5) 0.010(3) 0.014(5)
C17A 0.087(6) 0.031(5) 0.062(6) 0.002(4) 0.019(4) -0.002(5)
C18A 0.039(4) 0.047(5) 0.032(4) -0.008(4) -0.003(3) -0.005(4)
Cl1A 0.0745(14) 0.0564(14) 0.0691(15) -0.0199(13) -0.0274(11) -0.0148(14)
Cl2A 0.0577(11) 0.101(2) 0.0421(11) -0.0212(13) 0.0076(8) 0.0176(13)
N1B 0.054(4) 0.031(4) 0.029(3) -0.005(3) -0.010(3) 0.002(3)
C2B 0.043(9) 0.033(9) 0.032(8) -0.007(6) 0.011(7) 0.008(9)
C3B 0.086(9) 0.085(9) 0.045(7) 0.009(8) 0.019(7) 0.064(8)
C4B 0.071(13) 0.079(14) 0.060(11) 0.013(10) -0.027(10) 0.042(10)
C5B 0.051(8) 0.057(10) 0.028(7) 0.008(7) 0.001(6) 0.017(8)
C6B 0.038(6) 0.053(9) 0.021(6) 0.010(6) 0.003(5) 0.001(7)
C17B 0.052(9) 0.063(11) 0.050(9) -0.010(9) 0.015(7) 0.008(9)
C18B 0.023(7) 0.066(11) 0.034(8) 0.004(7) 0.006(6) 0.004(7)
Cl1B 0.098(3) 0.057(3) 0.050(2) -0.016(2) -0.018(2) 0.010(2)
Cl2B 0.0378(18) 0.122(5) 0.061(3) 0.028(3) -0.0036(16) -0.033(2)
Cl1" 0.119(4) 0.044(3) 0.091(4) -0.026(3) -0.063(3) -0.001(3)
Cl2" 0.066(3) 0.108(5) 0.049(3) -0.044(3) 0.004(2) 0.013(3)
S7B 0.0632(12) 0.0494(14) 0.0324(10) -0.0037(11) -0.0094(8) 0.0238(13)
O8B 0.155(6) 0.048(4) 0.050(4) -0.007(4) -0.018(4) 0.046(5)
O9B 0.039(3) 0.097(5) 0.042(3) 0.009(3) -0.002(2) 0.010(3)
C10B 0.036(3) 0.033(4) 0.039(4) 0.013(4) -0.016(3) 0.006(4)
C11B 0.045(4) 0.052(6) 0.068(6) -0.006(5) -0.023(4) 0.010(5)
C12B 0.029(4) 0.046(6) 0.118(9) 0.031(6) -0.009(5) -0.001(4)
C13B 0.035(4) 0.046(6) 0.062(5) 0.021(5) 0.005(3) 0.014(4)
C14B 0.050(4) 0.043(5) 0.039(4) -0.007(4) -0.005(3) 0.004(4)
C15B 0.037(4) 0.029(4) 0.039(4) -0.003(3) 0.003(3) -0.003(3)
C16B 0.074(6) 0.077(8) 0.092(8) 0.043(7) 0.034(5) 0.033(6)

loop_
_atom_type_symbol
_atom_type_description
_atom_type_scat_dispersion_real
_atom_type_scat_dispersion_imag
_atom_type_scat_source
C C 0.0033 0.0016 'International Tables Vol C Tables 4.2.6.8 and 6.1.1.4'
H H 0.0000 0.0000 'International Tables Vol C Tables 4.2.6.8 and 6.1.1.4'
Cl Cl 0.1484 0.1585 'International Tables Vol C Tables 4.2.6.8 and 6.1.1.4'
N N 0.0061 0.0033 'International Tables Vol C Tables 4.2.6.8 and 6.1.1.4'
O O 0.0106 0.0060 'International Tables Vol C Tables 4.2.6.8 and 6.1.1.4'
S S 0.1246 0.1234 'International Tables Vol C Tables 4.2.6.8 and 6.1.1.4'

loop_
_geom_angle_atom_site_label_1
_geom_angle_atom_site_label_2
_geom_angle_atom_site_label_3
_geom_angle
_geom_angle_site_symmetry_1
_geom_angle_site_symmetry_3
_geom_angle_publ_flag
C6A N1A C2A 118.9(5) . . ?
C6A N1A S7A 116.4(5) . . ?
C2A N1A S7A 122.5(5) . . ?
N1A C2A C17A 112.7(6) . . ?
N1A C2A C3A 106.6(6) . . ?
C17A C2A C3A 114.1(7) . . ?
C2A C3A C4A 111.5(6) . . ?
C5A C4A C3A 113.1(6) . . ?
C18A C5A C4A 124.9(6) . . ?
C18A C5A C6A 59.4(5) . . ?
C4A C5A C6A 121.9(6) . . ?
N1A C6A C18A 120.5(5) . . ?
N1A C6A C5A 115.2(6) . . ?
C18A C6A C5A 59.6(5) . . ?
O9A S7A O8A 119.6(3) . . ?
O9A S7A N1A 106.9(3) . . ?
O8A S7A N1A 107.3(3) . . ?
O9A S7A C10A 108.3(3) . . ?
O8A S7A C10A 106.3(3) . . ?
N1A S7A C10A 108.1(3) . . ?
C11A C10A C15A 119.6(6) . . ?
C11A C10A S7A 120.6(5) . . ?
C15A C10A S7A 119.8(5) . . ?
C10A C11A C12A 119.0(6) . . ?
C13A C12A C11A 122.4(7) . . ?
C12A C13A C14A 117.6(7) . . ?
C12A C13A C16A 122.1(8) . . ?
C14A C13A C16A 120.3(7) . . ?
C15A C14A C13A 121.7(7) . . ?
C14A C15A C10A 119.7(7) . . ?
C6A C18A C5A 61.0(5) . . ?
C6A C18A Cl1A 117.3(5) . . ?
C5A C18A Cl1A 119.7(5) . . ?
C6A C18A Cl2A 119.4(4) . . ?
C5A C18A Cl2A 119.1(6) . . ?
Cl1A C18A Cl2A 111.8(4) . . ?
C2B N1B C6B 112.7(9) . . ?
C6" N1B C2" 106.1(10) . . ?
C2B N1B S7B 115.2(8) . . ?
C6B N1B S7B 113.5(6) . . ?
C6" N1B S7B 117.4(7) . . ?
C2" N1B S7B 120.2(9) . . ?
C17B C2B N1B 112.4(13) . . ?
C17B C2B C3B 116.7(13) . . ?
N1B C2B C3B 101.7(12) . . ?
C2B C3B C4B 113.2(12) . . ?
C5B C4B C3B 118.0(12) . . ?
C18B C5B C4B 128.9(15) . . ?
C18B C5B C6B 58.3(8) . . ?
C4B C5B C6B 118.9(11) . . ?
C18B C6B N1B 117.3(9) . . ?
C18B C6B C5B 56.0(7) . . ?
N1B C6B C5B 111.1(9) . . ?
C5B C18B C6B 65.7(9) . . ?
C5B C18B Cl1B 122.3(11) . . ?
C6B C18B Cl1B 115.6(10) . . ?
C5B C18B Cl2B 119.6(10) . . ?
C6B C18B Cl2B 118.2(9) . . ?
Cl1B C18B Cl2B 109.4(8) . . ?
C17" C2" C3" 104.3(16) . . ?
C17" C2" N1B 113.5(18) . . ?
C3" C2" N1B 118.8(16) . . ?
C2" C3" C4" 106.5(17) . . ?
C5" C4" C3" 100.5(17) . . ?
C18" C5" C4" 128.6(17) . . ?
C18" C5" C6" 59.1(9) . . ?
C4" C5" C6" 119.8(14) . . ?
C18" C6" N1B 114.3(11) . . ?
C18" C6" C5" 56.9(8) . . ?
N1B C6" C5" 115.9(11) . . ?
C5" C18" C6" 64.1(9) . . ?
C5" C18" Cl2" 117.8(12) . . ?
C6" C18" Cl2" 120.7(11) . . ?
C5" C18" Cl1" 118.9(11) . . ?
C6" C18" Cl1" 117.8(13) . . ?
Cl2" C18" Cl1" 110.7(9) . . ?
O8B S7B O9B 118.4(4) . . ?
O8B S7B N1B 105.5(3) . . ?
O9B S7B N1B 110.8(3) . . ?
O8B S7B C10B 110.2(4) . . ?
O9B S7B C10B 106.4(3) . . ?
N1B S7B C10B 104.9(3) . . ?
C11B C10B C15B 118.5(7) . . ?
C11B C10B S7B 121.6(6) . . ?
C15B C10B S7B 119.8(6) . . ?
C10B C11B C12B 120.3(8) . . ?
C13B C12B C11B 121.6(8) . . ?
C12B C13B C14B 117.8(8) . . ?
C12B C13B C16B 120.6(9) . . ?
C14B C13B C16B 121.6(8) . . ?
C13B C14B C15B 120.3(7) . . ?
C10B C15B C14B 121.4(7) . . ?

loop_
_geom_bond_atom_site_label_1
_geom_bond_atom_site_label_2
_geom_bond_distance
_geom_bond_site_symmetry_2
_geom_bond_publ_flag
N1A C6A 1.448(8) . ?
N1A C2A 1.474(10) . ?
N1A S7A 1.624(6) . ?
C2A C17A 1.515(11) . ?
C2A C3A 1.537(9) . ?
C3A C4A 1.558(10) . ?
C4A C5A 1.515(11) . ?
C5A C18A 1.497(11) . ?
C5A C6A 1.518(10) . ?
C6A C18A 1.493(9) . ?
S7A O9A 1.429(5) . ?
S7A O8A 1.445(6) . ?
S7A C10A 1.773(6) . ?
C10A C11A 1.381(9) . ?
C10A C15A 1.408(9) . ?
C11A C12A 1.388(9) . ?
C12A C13A 1.367(10) . ?
C13A C14A 1.403(10) . ?
C13A C16A 1.526(9) . ?
C14A C15A 1.354(10) . ?
C18A Cl1A 1.732(8) . ?
C18A Cl2A 1.752(7) . ?
N1B C2B 1.473(19) . ?
N1B C6B 1.490(12) . ?
N1B C6" 1.534(15) . ?
N1B C2" 1.57(2) . ?
N1B S7B 1.624(6) . ?
C2B C17B 1.470(16) . ?
C2B C3B 1.541(16) . ?
C3B C4B 1.560(16) . ?
C4B C5B 1.46(2) . ?
C5B C18B 1.434(17) . ?
C5B C6B 1.575(15) . ?
C6B C18B 1.472(15) . ?
C18B Cl1B 1.745(13) . ?
C18B Cl2B 1.797(14) . ?
C2" C17" 1.465(19) . ?
C2" C3" 1.549(19) . ?
C3" C4" 1.575(19) . ?
C4" C5" 1.47(2) . ?
C5" C18" 1.458(18) . ?
C5" C6" 1.566(17) . ?
C6" C18" 1.494(18) . ?
C18" Cl2" 1.761(16) . ?
C18" Cl1" 1.768(15) . ?
S7B O8B 1.424(6) . ?
S7B O9B 1.436(6) . ?
S7B C10B 1.761(7) . ?
C10B C11B 1.342(10) . ?
C10B C15B 1.384(9) . ?
C11B C12B 1.424(12) . ?
C12B C13B 1.356(13) . ?
C13B C14B 1.386(10) . ?
C13B C16B 1.483(11) . ?
C14B C15B 1.391(9) . ?
